data_7700021
loop_
_publ_author_name
'Shvanskaya, Larisa'
'Yakubovich, Olga'
'Melchakova, Lyubov'
'Ivanova, Anna'
'Vasiliev, Alexander'

_publ_section_title
;
 Crystal chemistry and physical properties of the
 A<sub>2</sub>M<sub>3</sub>(H<sub>2</sub>O)<sub>2</sub>[B<sub>4</sub>P<sub>6</sub>O<sub>24</sub>(OH)<sub>2</sub>]
 (A = Cs, Rb; M = Ni, Cu, (Ni, Fe)) borophosphate family.
;
_journal_issue 24
_journal_name_full 'Dalton transactions (Cambridge, England : 2003)'
_journal_page_first 8835
_journal_page_last 8842
_journal_paper_doi 10.1039/c9dt00564a
_journal_volume 48
_journal_year 2019
_chemical_formula_moiety 'B8 Cu6 H12 O56 P12, 4(Cs)'
_chemical_formula_sum 'B8 Cs4 Cu6 H12 O56 P12'
_chemical_formula_weight 2279.10
_chemical_name_common 'Caesium copper borophosphate'
_chemical_name_systematic
;         
Dicaesium Diaquatricopper 24-oxodihydroxotetraborohexaphosphate(V)
;
_space_group_crystal_system orthorhombic
_space_group_IT_number 61
_space_group_name_Hall '-P 2ac 2ab'
_space_group_name_H-M_alt 'P b c a'
_symmetry_space_group_name_Hall '-P 2ac 2ab'
_symmetry_space_group_name_H-M 'P b c a'
_atom_sites_solution_hydrogens difmap
_atom_sites_solution_primary direct
_atom_sites_solution_secondary difmap
_audit_creation_method SHELXL-2014/7
_cell_angle_alpha 90
_cell_angle_beta 90
_cell_angle_gamma 90
_cell_formula_units_Z 2
_cell_length_a 9.4057(5)
_cell_length_b 12.9274(5)
_cell_length_c 19.3912(9)
_cell_measurement_reflns_used 6323
_cell_measurement_temperature 293(2)
_cell_measurement_theta_max 34.8150
_cell_measurement_theta_min 3.7810
_cell_volume 2357.80(19)
_computing_cell_refinement 'CrysAlisPro 1.171.38.43 (Rigaku OD, 2015)'
_computing_data_collection 'CrysAlisPro 1.171.38.43 (Rigaku OD, 2015)'
_computing_data_reduction 'CrysAlisPro 1.171.38.43 (Rigaku OD, 2015)'
_computing_molecular_graphics 'DIMOND (Brandenburg, 2006)'
_computing_structure_refinement 'SHELXL-2014/7 (Sheldrick, 2014)'
_computing_structure_solution 'SHELXS-2014/7 (Sheldrick, 2014)'
_diffrn_ambient_temperature 293(2)
_diffrn_detector_area_resol_mean 16.1745
_diffrn_measured_fraction_theta_full 0.992
_diffrn_measured_fraction_theta_max 0.985
_diffrn_measurement_device_type 'Xcalibur, EosS2 with high theta cut'
_diffrn_measurement_method \w
_diffrn_radiation_type MoK\a
_diffrn_radiation_wavelength 0.71073
_diffrn_reflns_av_R_equivalents 0.0740
_diffrn_reflns_av_unetI/netI 0.0556
_diffrn_reflns_Laue_measured_fraction_full 0.992
_diffrn_reflns_Laue_measured_fraction_max 0.985
_diffrn_reflns_limit_h_max 12
_diffrn_reflns_limit_h_min -13
_diffrn_reflns_limit_k_max 15
_diffrn_reflns_limit_k_min -17
_diffrn_reflns_limit_l_max 27
_diffrn_reflns_limit_l_min -27
_diffrn_reflns_number 29733
_diffrn_reflns_point_group_measured_fraction_full 0.992
_diffrn_reflns_point_group_measured_fraction_max 0.985
_diffrn_reflns_theta_full 25.242
_diffrn_reflns_theta_max 29.998
_diffrn_reflns_theta_min 3.404
_diffrn_source 'fine-focus sealed X-ray tube'
_exptl_absorpt_coefficient_mu 6.260
_exptl_absorpt_correction_T_max 0.794
_exptl_absorpt_correction_T_min 0.513
_exptl_absorpt_correction_type analytical
_exptl_absorpt_process_details
;
CrysAlisPro 1.171.38.43 (Rigaku Oxford Diffraction, 2015)
Analytical numeric absorption correction using a multifaceted crystal
            model based on expressions derived by R.C. Clark & J.S. Reid.
(Clark, R. C. & Reid, J. S. (1995). Acta Cryst. A51, 887-897)
;
_exptl_crystal_colour 'light blue'
_exptl_crystal_density_diffrn 3.210
_exptl_crystal_description needle
_exptl_crystal_F_000 2148
_exptl_crystal_size_max 0.175
_exptl_crystal_size_mid 0.059
_exptl_crystal_size_min 0.043
_refine_diff_density_max 1.000
_refine_diff_density_min -0.894
_refine_diff_density_rms 0.181
_refine_ls_extinction_method none
_refine_ls_goodness_of_fit_ref 1.082
_refine_ls_hydrogen_treatment refall
_refine_ls_matrix_type full
_refine_ls_number_parameters 213
_refine_ls_number_reflns 3390
_refine_ls_number_restraints 3
_refine_ls_restrained_S_all 1.082
_refine_ls_R_factor_all 0.0674
_refine_ls_R_factor_gt 0.0439
_refine_ls_shift/su_max 0.000
_refine_ls_shift/su_mean 0.000
_refine_ls_structure_factor_coef Fsqd
_refine_ls_weighting_details 'w=1/[\s^2^(Fo^2^)+(0.0313P)^2^+0.2688P] where P=(Fo^2^+2Fc^2^)/3'
_refine_ls_weighting_scheme calc
_refine_ls_wR_factor_gt 0.0758
_refine_ls_wR_factor_ref 0.0824
_reflns_Friedel_coverage 0.000
_reflns_number_gt 2606
_reflns_number_total 3390
_reflns_threshold_expression 'I > 2\s(I)'
_cod_data_source_file c9dt00564a1.cif
_cod_data_source_block shelx
_cod_depositor_comments 'Adding full bibliography for 7700020--7700022.cif.'
_cod_database_code 7700021
_shelx_shelxl_version_number 2014/7
_shelx_space_group_comment
;
The symmetry employed for this shelxl refinement is uniquely defined
by the following loop, which should always be used as a source of
symmetry information in preference to the above space-group names.
They are only intended as comments.
;
_shelx_estimated_absorpt_t_min 0.399
_shelx_estimated_absorpt_t_max 0.788

loop_
_space_group_symop_operation_xyz
'x, y, z'
'-x+1/2, -y, z+1/2'
'-x, y+1/2, -z+1/2'
'x+1/2, -y+1/2, -z'
'-x, -y, -z'
'x-1/2, y, -z-1/2'
'x, -y-1/2, z-1/2'
'-x-1/2, y-1/2, z'

loop_
_atom_site_label
_atom_site_type_symbol
_atom_site_fract_x
_atom_site_fract_y
_atom_site_fract_z
_atom_site_U_iso_or_equiv
_atom_site_adp_type
_atom_site_occupancy
_atom_site_site_symmetry_order
_atom_site_calc_flag
_atom_site_refinement_flags_posn
_atom_site_refinement_flags_adp
_atom_site_refinement_flags_occupancy
Cs1 Cs 0.35065(15) 0.08072(11) 0.14780(6) 0.0311(2) Uani 0.67 1 d . . P
Cs2 Cs 0.3057(4) 0.0979(3) 0.1543(2) 0.0311(2) Uani 0.16 1 d . . P
Cs3 Cs 0.3332(7) 0.0984(4) 0.1346(2) 0.0311(2) Uani 0.17 1 d . . P
Cu1 Cu 0.68366(5) 0.29940(4) 0.08147(2) 0.00971(12) Uani 1 1 d . . .
Cu2 Cu 0.5000 0.0000 0.5000 0.01583(18) Uani 1 2 d S . P
P1 P 0.50040(11) 0.33388(7) 0.21308(4) 0.0071(2) Uani 1 1 d . . .
P2 P 0.27266(12) 0.05700(8) 0.37681(5) 0.0094(2) Uani 1 1 d . . .
P3 P 0.50538(11) 0.27467(8) 0.45452(5) 0.0114(2) Uani 1 1 d . . .
O1 O 0.5071(3) 0.3059(2) 0.13805(12) 0.0097(6) Uani 1 1 d . . .
O2 O 0.5721(3) 0.1888(2) 0.49617(13) 0.0127(6) Uani 1 1 d . . .
O3 O 0.4895(3) 0.23551(19) 0.25747(12) 0.0085(5) Uani 1 1 d . . .
O4 O 0.2963(3) 0.2997(2) 0.32923(12) 0.0101(6) Uani 1 1 d . . .
O5 O 0.3646(3) 0.3968(2) 0.22630(12) 0.0101(6) Uani 1 1 d . . .
O6 O 0.6274(3) 0.4003(2) 0.23542(12) 0.0102(6) Uani 1 1 d . . .
O7 O 0.5255(3) 0.2511(2) 0.37682(13) 0.0172(7) Uani 1 1 d . . .
O8 O 0.3519(3) 0.2913(2) 0.47306(13) 0.0197(7) Uani 1 1 d . . .
O9 O 0.1871(3) -0.0147(2) 0.32821(13) 0.0141(6) Uani 1 1 d . . .
O10 O 0.1653(3) 0.1249(2) 0.41182(13) 0.0155(6) Uani 1 1 d . . .
O11 O 0.3605(3) -0.0083(2) 0.42494(13) 0.0177(7) Uani 1 1 d . . .
O12 O 0.3700(3) 0.1215(2) 0.32937(15) 0.0206(7) Uani 1 1 d . . .
O13 O 0.5907(3) 0.3772(2) 0.46520(14) 0.0200(7) Uani 1 1 d D . .
O14 O 0.3606(3) 0.0552(2) 0.56421(14) 0.0190(7) Uani 1 1 d D . .
B1 B 0.4158(5) 0.2289(3) 0.3252(2) 0.0092(9) Uani 1 1 d . . .
B2 B 0.2767(5) 0.3931(3) 0.2887(2) 0.0083(9) Uani 1 1 d . . .
H1 H 0.282(5) 0.077(6) 0.541(4) 0.10(2) Uiso 1 1 d D U .
H2 H 0.416(7) 0.096(5) 0.592(3) 0.10(2) Uiso 1 1 d D U .
H3 H 0.611(6) 0.378(4) 0.5115(8) 0.051(17) Uiso 1 1 d D . .

loop_
_atom_site_aniso_label
_atom_site_aniso_U_11
_atom_site_aniso_U_22
_atom_site_aniso_U_33
_atom_site_aniso_U_23
_atom_site_aniso_U_13
_atom_site_aniso_U_12
Cs1 0.0310(6) 0.0284(6) 0.0338(4) -0.0013(3) -0.0033(4) -0.0118(4)
Cs2 0.0310(6) 0.0284(6) 0.0338(4) -0.0013(3) -0.0033(4) -0.0118(4)
Cs3 0.0310(6) 0.0284(6) 0.0338(4) -0.0013(3) -0.0033(4) -0.0118(4)
Cu1 0.0075(2) 0.0151(3) 0.0066(2) -0.00078(17) -0.00011(18) 0.0010(2)
Cu2 0.0141(4) 0.0228(4) 0.0107(3) -0.0013(3) -0.0027(3) 0.0002(3)
P1 0.0066(5) 0.0090(5) 0.0057(4) 0.0004(3) 0.0009(4) -0.0003(4)
P2 0.0114(6) 0.0085(5) 0.0084(4) -0.0005(4) 0.0017(4) -0.0003(4)
P3 0.0095(5) 0.0171(6) 0.0076(4) 0.0004(4) -0.0011(4) -0.0005(5)
O1 0.0078(14) 0.0139(14) 0.0073(12) 0.0009(10) 0.0020(10) 0.0005(12)
O2 0.0126(16) 0.0149(15) 0.0106(12) 0.0009(11) -0.0041(11) 0.0005(12)
O3 0.0114(14) 0.0075(13) 0.0067(11) 0.0002(10) 0.0018(10) 0.0027(12)
O4 0.0109(15) 0.0116(14) 0.0079(12) 0.0027(10) 0.0013(10) 0.0012(12)
O5 0.0095(14) 0.0119(14) 0.0090(11) 0.0024(10) 0.0025(11) 0.0024(12)
O6 0.0052(14) 0.0124(14) 0.0130(13) -0.0036(10) 0.0017(10) 0.0012(12)
O7 0.0104(16) 0.0340(18) 0.0073(12) -0.0015(12) -0.0029(11) 0.0046(14)
O8 0.0089(16) 0.0408(19) 0.0093(12) -0.0022(12) -0.0010(11) 0.0055(14)
O9 0.0115(15) 0.0143(15) 0.0166(13) -0.0080(11) -0.0032(11) 0.0026(13)
O10 0.0189(17) 0.0124(15) 0.0151(13) -0.0019(11) 0.0060(12) 0.0031(13)
O11 0.0202(17) 0.0190(16) 0.0139(13) 0.0014(11) -0.0055(12) 0.0016(14)
O12 0.0265(19) 0.0070(14) 0.0282(15) 0.0012(12) 0.0154(14) 0.0004(14)
O13 0.0234(19) 0.0201(16) 0.0164(14) 0.0036(12) -0.0047(13) -0.0049(14)
O14 0.0147(17) 0.0243(18) 0.0179(14) -0.0043(12) -0.0014(13) -0.0017(14)
B1 0.009(2) 0.012(2) 0.0061(18) 0.0018(16) -0.0004(16) 0.0016(19)
B2 0.006(2) 0.010(2) 0.0091(18) -0.0014(15) 0.0002(16) 0.0011(18)

loop_
_atom_type_symbol
_atom_type_description
_atom_type_scat_dispersion_real
_atom_type_scat_dispersion_imag
_atom_type_scat_source
B B 0.0013 0.0007 'International Tables Vol C Tables 4.2.6.8 and 6.1.1.4'
O O 0.0106 0.0060 'International Tables Vol C Tables 4.2.6.8 and 6.1.1.4'
P P 0.1023 0.0942 'International Tables Vol C Tables 4.2.6.8 and 6.1.1.4'
Cu Cu 0.3201 1.2651 'International Tables Vol C Tables 4.2.6.8 and 6.1.1.4'
Cs Cs -0.3680 2.1192 'International Tables Vol C Tables 4.2.6.8 and 6.1.1.4'
H H 0.0000 0.0000 'International Tables Vol C Tables 4.2.6.8 and 6.1.1.4'

loop_
_geom_angle_atom_site_label_1
_geom_angle_atom_site_label_2
_geom_angle_atom_site_label_3
_geom_angle
_geom_angle_site_symmetry_1
_geom_angle_site_symmetry_3
O14 Cs1 O3 164.00(9) 2_554 .
O14 Cs1 O10 119.95(8) 2_554 6_656
O3 Cs1 O10 75.70(7) . 6_656
O14 Cs1 O6 89.89(8) 2_554 3_645
O3 Cs1 O6 87.71(7) . 3_645
O10 Cs1 O6 108.51(7) 6_656 3_645
O14 Cs1 O1 139.59(8) 2_554 .
O3 Cs1 O1 45.35(6) . .
O10 Cs1 O1 53.75(7) 6_656 .
O6 Cs1 O1 130.51(7) 3_645 .
O14 Cs1 O9 117.21(9) 2_554 6_656
O3 Cs1 O9 76.00(7) . 6_656
O10 Cs1 O9 42.79(7) 6_656 6_656
O6 Cs1 O9 65.75(7) 3_645 6_656
O1 Cs1 O9 85.00(7) . 6_656
O14 Cs1 O13 48.96(8) 2_554 3_645
O3 Cs1 O13 146.05(8) . 3_645
O10 Cs1 O13 76.23(8) 6_656 3_645
O6 Cs1 O13 83.45(7) 3_645 3_645
O1 Cs1 O13 124.58(8) . 3_645
O9 Cs1 O13 70.47(7) 6_656 3_645
O14 Cs1 O5 57.93(7) 2_554 8_655
O3 Cs1 O5 112.02(7) . 8_655
O10 Cs1 O5 144.33(8) 6_656 8_655
O6 Cs1 O5 40.75(7) 3_645 8_655
O1 Cs1 O5 153.84(7) . 8_655
O9 Cs1 O5 103.43(7) 6_656 8_655
O13 Cs1 O5 81.40(7) 3_645 8_655
O14 Cs1 O12 129.15(8) 2_554 .
O3 Cs1 O12 39.64(7) . .
O10 Cs1 O12 106.30(8) 6_656 .
O6 Cs1 O12 54.28(6) 3_645 .
O1 Cs1 O12 84.39(7) . .
O9 Cs1 O12 82.65(7) 6_656 .
O13 Cs1 O12 136.74(7) 3_645 .
O5 Cs1 O12 72.45(7) 8_655 .
O14 Cs1 O8 77.38(7) 2_554 7_565
O3 Cs1 O8 108.76(7) . 7_565
O10 Cs1 O8 66.28(7) 6_656 7_565
O6 Cs1 O8 159.82(8) 3_645 7_565
O1 Cs1 O8 63.62(6) . 7_565
O9 Cs1 O8 106.08(7) 6_656 7_565
O13 Cs1 O8 76.38(7) 3_645 7_565
O5 Cs1 O8 134.09(7) 8_655 7_565
O12 Cs1 O8 145.32(8) . 7_565
O14 Cs1 P1 154.42(7) 2_554 .
O3 Cs1 P1 23.64(5) . .
O10 Cs1 P1 67.99(6) 6_656 .
O6 Cs1 P1 111.31(6) 3_645 .
O1 Cs1 P1 23.14(4) . .
O9 Cs1 P1 85.54(6) 6_656 .
O13 Cs1 P1 143.98(7) 3_645 .
O5 Cs1 P1 131.51(6) 8_655 .
O12 Cs1 P1 61.46(5) . .
O8 Cs1 P1 85.40(5) 7_565 .
O14 Cs1 O7 75.39(8) 2_554 6_556
O3 Cs1 O7 92.84(7) . 6_556
O10 Cs1 O7 126.18(7) 6_656 6_556
O6 Cs1 O7 123.62(7) 3_645 6_556
O1 Cs1 O7 80.72(7) . 6_556
O9 Cs1 O7 165.66(8) 6_656 6_556
O13 Cs1 O7 119.24(7) 3_645 6_556
O5 Cs1 O7 89.00(7) 8_655 6_556
O12 Cs1 O7 94.56(7) . 6_556
O8 Cs1 O7 68.60(6) 7_565 6_556
P1 Cs1 O7 80.80(6) . 6_556
O14 Cs2 O3 173.71(18) 2_554 .
O14 Cs2 O1 139.73(16) 2_554 .
O3 Cs2 O1 45.13(8) . .
O14 Cs2 O7 82.98(13) 2_554 6_556
O3 Cs2 O7 102.11(13) . 6_556
O1 Cs2 O7 87.29(13) . 6_556
O14 Cs2 O5 59.60(10) 2_554 8_655
O3 Cs2 O5 115.47(14) . 8_655
O1 Cs2 O5 160.60(16) . 8_655
O7 Cs2 O5 99.04(11) 6_556 8_655
O14 Cs2 O6 88.14(13) 2_554 3_645
O3 Cs2 O6 85.64(12) . 3_645
O1 Cs2 O6 124.53(14) . 3_645
O7 Cs2 O6 134.81(13) 6_556 3_645
O5 Cs2 O6 40.80(8) 8_655 3_645
O14 Cs2 O12 134.77(16) 2_554 .
O3 Cs2 O12 40.56(8) . .
O1 Cs2 O12 85.49(12) . .
O7 Cs2 O12 105.17(12) 6_556 .
O5 Cs2 O12 75.16(11) 8_655 .
O6 Cs2 O12 54.24(9) 3_645 .
O14 Cs2 O10 109.62(12) 2_554 6_656
O3 Cs2 O10 70.30(10) . 6_656
O1 Cs2 O10 49.80(8) . 6_656
O7 Cs2 O10 127.70(15) 6_556 6_656
O5 Cs2 O10 131.71(14) 8_655 6_656
O6 Cs2 O10 97.02(11) 3_645 6_656
O12 Cs2 O10 100.07(12) . 6_656
O14 Cs2 P1 161.85(16) 2_554 .
O3 Cs2 P1 24.05(6) . .
O1 Cs2 P1 23.60(5) . .
O7 Cs2 P1 87.58(11) 6_556 .
O5 Cs2 P1 137.66(13) 8_655 .
O6 Cs2 P1 109.38(13) 3_645 .
O12 Cs2 P1 62.81(9) . .
O10 Cs2 P1 64.72(8) 6_656 .
O14 Cs2 B2 80.60(13) 2_554 8_655
O3 Cs2 B2 93.97(13) . 8_655
O1 Cs2 B2 138.62(15) . 8_655
O7 Cs2 B2 112.03(12) 6_556 8_655
O5 Cs2 B2 22.61(8) 8_655 8_655
O6 Cs2 B2 22.95(9) 3_645 8_655
O12 Cs2 B2 54.82(10) . 8_655
O10 Cs2 B2 119.97(14) 6_656 8_655
P1 Cs2 B2 117.40(13) . 8_655
O14 Cs2 O13 45.56(9) 2_554 3_645
O3 Cs2 O13 131.48(13) . 3_645
O1 Cs2 O13 113.92(12) . 3_645
O7 Cs2 O13 122.36(14) 6_556 3_645
O5 Cs2 O13 78.17(11) 8_655 3_645
O6 Cs2 O13 76.79(10) 3_645 3_645
O12 Cs2 O13 128.25(14) . 3_645
O10 Cs2 O13 67.58(9) 6_656 3_645
P1 Cs2 O13 132.29(11) . 3_645
B2 Cs2 O13 86.99(12) 8_655 3_645
O14 Cs2 B1 155.20(16) 2_554 .
O3 Cs2 B1 21.77(8) . .
O1 Cs2 B1 64.62(11) . .
O7 Cs2 B1 96.10(12) 6_556 .
O5 Cs2 B1 96.35(13) 8_655 .
O6 Cs2 B1 74.90(12) 3_645 .
O12 Cs2 B1 22.05(8) . .
O10 Cs2 B1 90.63(12) 6_656 .
P1 Cs2 B1 41.32(8) . .
B2 Cs2 B1 76.79(12) 8_655 .
O13 Cs2 B1 141.53(14) 3_645 .
O14 Cs3 O1 152.22(16) 2_554 .
O14 Cs3 O10 121.4(2) 2_554 6_656
O1 Cs3 O10 54.48(12) . 6_656
O14 Cs3 O3 160.7(2) 2_554 .
O1 Cs3 O3 45.34(10) . .
O10 Cs3 O3 73.61(14) 6_656 .
O14 Cs3 O8 83.82(13) 2_554 7_565
O1 Cs3 O8 68.88(12) . 7_565
O10 Cs3 O8 69.98(13) 6_656 7_565
O3 Cs3 O8 114.17(17) . 7_565
O14 Cs3 O7 81.00(16) 2_554 6_556
O1 Cs3 O7 87.15(15) . 6_556
O10 Cs3 O7 135.36(17) 6_656 6_556
O3 Cs3 O7 96.32(17) . 6_556
O8 Cs3 O7 75.64(11) 7_565 6_556
O14 Cs3 O13 48.83(12) 2_554 3_645
O1 Cs3 O13 126.8(2) . 3_645
O10 Cs3 O13 74.93(15) 6_656 3_645
O3 Cs3 O13 137.60(19) . 3_645
O8 Cs3 O13 80.01(13) 7_565 3_645
O7 Cs3 O13 126.08(17) 6_556 3_645
O14 Cs3 O6 84.90(15) 2_554 3_645
O1 Cs3 O6 122.47(16) . 3_645
O10 Cs3 O6 99.70(15) 6_656 3_645
O3 Cs3 O6 80.33(11) . 3_645
O8 Cs3 O6 157.3(2) 7_565 3_645
O7 Cs3 O6 121.81(18) 6_556 3_645
O13 Cs3 O6 77.72(13) 3_645 3_645
O14 Cs3 O5 56.30(12) 2_554 8_655
O1 Cs3 O5 149.46(18) . 8_655
O10 Cs3 O5 133.94(17) 6_656 8_655
O3 Cs3 O5 104.88(13) . 8_655
O8 Cs3 O5 139.61(18) 7_565 8_655
O7 Cs3 O5 90.67(16) 6_556 8_655
O13 Cs3 O5 78.04(13) 3_645 8_655
O6 Cs3 O5 37.72(8) 3_645 8_655
O14 Cs3 O9 111.75(19) 2_554 6_656
O1 Cs3 O9 82.26(15) . 6_656
O10 Cs3 O9 40.26(9) 6_656 6_656
O3 Cs3 O9 70.90(12) . 6_656
O8 Cs3 O9 107.13(17) 7_565 6_656
O7 Cs3 O9 167.0(2) 6_556 6_656
O13 Cs3 O9 66.71(13) 3_645 6_656
O6 Cs3 O9 59.49(9) 3_645 6_656
O5 Cs3 O9 94.65(12) 8_655 6_656
O14 Cs3 O2 60.01(11) 2_554 6_556
O1 Cs3 O2 95.16(13) . 6_556
O10 Cs3 O2 114.23(14) 6_656 6_556
O3 Cs3 O2 127.96(18) . 6_556
O8 Cs3 O2 44.25(8) 7_565 6_556
O7 Cs3 O2 40.16(8) 6_556 6_556
O13 Cs3 O2 90.85(13) 3_645 6_556
O6 Cs3 O2 140.03(19) 3_645 6_556
O5 Cs3 O2 102.66(16) 8_655 6_556
O9 Cs3 O2 148.20(18) 6_656 6_556
O14 Cs3 P1 165.9(2) 2_554 .
O1 Cs3 P1 23.06(6) . .
O10 Cs3 P1 68.02(12) 6_656 .
O3 Cs3 P1 24.17(6) . .
O8 Cs3 P1 90.66(13) 7_565 .
O7 Cs3 P1 85.10(14) 6_556 .
O13 Cs3 P1 142.8(2) 3_645 .
O6 Cs3 P1 104.44(13) 3_645 .
O5 Cs3 P1 126.41(15) 8_655 .
O9 Cs3 P1 82.23(13) 6_656 .
O2 Cs3 P1 107.37(14) 6_556 .
O8 Cu1 O2 88.88(12) 6_656 7_565
O8 Cu1 O1 179.19(12) 6_656 .
O2 Cu1 O1 90.87(11) 7_565 .
O8 Cu1 O4 92.29(11) 6_656 6_656
O2 Cu1 O4 175.32(11) 7_565 6_656
O1 Cu1 O4 88.01(10) . 6_656
O8 Cu1 O10 92.31(12) 6_656 6_656
O2 Cu1 O10 94.88(10) 7_565 6_656
O1 Cu1 O10 86.94(11) . 6_656
O4 Cu1 O10 89.60(10) 6_656 6_656
O8 Cu1 Cs3 137.07(13) 6_656 .
O2 Cu1 Cs3 80.80(10) 7_565 .
O1 Cu1 Cs3 42.12(11) . .
O4 Cu1 Cs3 101.32(10) 6_656 .
O10 Cu1 Cs3 47.91(11) 6_656 .
O8 Cu1 Cs1 135.72(10) 6_656 .
O2 Cu1 Cs1 85.19(8) 7_565 .
O1 Cu1 Cs1 43.48(8) . .
O4 Cu1 Cs1 97.09(8) 6_656 .
O10 Cu1 Cs1 44.86(8) 6_656 .
Cs3 Cu1 Cs1 4.85(7) . .
O14 Cu2 O14 180.0 . 5_656
O14 Cu2 O11 87.46(12) . 5_656
O14 Cu2 O11 92.54(12) 5_656 5_656
O14 Cu2 O11 92.54(12) . .
O14 Cu2 O11 87.46(12) 5_656 .
O11 Cu2 O11 180.00(17) 5_656 .
O14 Cu2 Cs3 140.96(12) . 6_656
O14 Cu2 Cs3 39.05(12) 5_656 6_656
O11 Cu2 Cs3 86.92(12) 5_656 6_656
O11 Cu2 Cs3 93.08(12) . 6_656
O14 Cu2 Cs3 39.04(12) . 2
O14 Cu2 Cs3 140.95(12) 5_656 2
O11 Cu2 Cs3 93.08(12) 5_656 2
O11 Cu2 Cs3 86.92(12) . 2
Cs3 Cu2 Cs3 180.0 6_656 2
O14 Cu2 Cs2 141.40(11) . 6_656
O14 Cu2 Cs2 38.60(11) 5_656 6_656
O11 Cu2 Cs2 93.01(10) 5_656 6_656
O11 Cu2 Cs2 86.99(10) . 6_656
Cs3 Cu2 Cs2 6.08(9) 6_656 6_656
Cs3 Cu2 Cs2 173.92(9) 2 6_656
O14 Cu2 Cs2 38.60(11) . 2
O14 Cu2 Cs2 141.40(11) 5_656 2
O11 Cu2 Cs2 86.99(10) 5_656 2
O11 Cu2 Cs2 93.01(10) . 2
Cs3 Cu2 Cs2 173.92(9) 6_656 2
Cs3 Cu2 Cs2 6.08(9) 2 2
Cs2 Cu2 Cs2 180.0 6_656 2
O1 P1 O6 112.11(15) . .
O1 P1 O5 108.94(15) . .
O6 P1 O5 107.70(15) . .
O1 P1 O3 110.22(15) . .
O6 P1 O3 110.87(15) . .
O5 P1 O3 106.80(15) . .
O1 P1 Cs2 61.82(12) . .
O6 P1 Cs2 157.68(12) . .
O5 P1 Cs2 94.36(12) . .
O3 P1 Cs2 57.55(12) . .
O1 P1 Cs3 55.11(13) . .
O6 P1 Cs3 153.62(14) . .
O5 P1 Cs3 98.59(14) . .
O3 P1 Cs3 61.85(12) . .
Cs2 P1 Cs3 7.07(10) . .
O1 P1 Cs1 58.82(11) . .
O6 P1 Cs1 150.38(11) . .
O5 P1 Cs1 101.81(11) . .
O3 P1 Cs1 56.45(10) . .
Cs2 P1 Cs1 7.50(6) . .
Cs3 P1 Cs1 5.77(7) . .
O10 P2 O11 114.65(16) . .
O10 P2 O12 110.65(16) . .
O11 P2 O12 110.30(18) . .
O10 P2 O9 106.03(16) . .
O11 P2 O9 109.08(16) . .
O12 P2 O9 105.65(17) . .
O10 P2 Cs1 48.92(11) . 6_556
O11 P2 Cs1 131.31(13) . 6_556
O12 P2 Cs1 118.38(13) . 6_556
O9 P2 Cs1 57.22(11) . 6_556
O10 P2 Cs3 44.15(13) . 6_556
O11 P2 Cs3 130.41(15) . 6_556
O12 P2 Cs3 119.14(15) . 6_556
O9 P2 Cs3 61.94(12) . 6_556
Cs1 P2 Cs3 4.81(7) 6_556 6_556
O8 P3 O2 112.12(17) . .
O8 P3 O7 112.20(16) . .
O2 P3 O7 108.97(16) . .
O8 P3 O13 109.87(18) . .
O2 P3 O13 109.84(16) . .
O7 P3 O13 103.49(17) . .
O8 P3 Cs3 51.15(13) . 7_566
O2 P3 Cs3 90.17(13) . 7_566
O7 P3 Cs3 159.42(14) . 7_566
O13 P3 Cs3 75.83(14) . 7_566
O8 P3 Cs2 147.51(13) . 6_656
O2 P3 Cs2 65.73(12) . 6_656
O7 P3 Cs2 47.35(12) . 6_656
O13 P3 Cs2 100.54(14) . 6_656
Cs3 P3 Cs2 153.20(10) 7_566 6_656
O8 P3 Cs3 151.62(15) . 6_656
O2 P3 Cs3 61.07(13) . 6_656
O7 P3 Cs3 53.44(13) . 6_656
O13 P3 Cs3 97.92(15) . 6_656
Cs3 P3 Cs3 147.05(11) 7_566 6_656
Cs2 P3 Cs3 6.30(8) 6_656 6_656
P1 O1 Cu1 125.38(16) . .
P1 O1 Cs3 101.83(15) . .
Cu1 O1 Cs3 112.71(15) . .
P1 O1 Cs1 98.05(12) . .
Cu1 O1 Cs1 111.71(10) . .
Cs3 O1 Cs1 6.43(9) . .
P1 O1 Cs2 94.58(14) . .
Cu1 O1 Cs2 119.75(12) . .
Cs3 O1 Cs2 7.70(12) . .
Cs1 O1 Cs2 8.59(7) . .
P3 O2 Cu1 127.97(17) . 7_566
P3 O2 Cs3 98.11(15) . 6_656
Cu1 O2 Cs3 104.24(14) 7_566 6_656
B1 O3 P1 124.9(2) . .
B1 O3 Cs2 105.6(2) . .
P1 O3 Cs2 98.41(14) . .
B1 O3 Cs1 111.1(2) . .
P1 O3 Cs1 99.92(11) . .
Cs2 O3 Cs1 8.86(7) . .
B1 O3 Cs3 113.4(2) . .
P1 O3 Cs3 93.98(13) . .
Cs2 O3 Cs3 7.83(11) . .
Cs1 O3 Cs3 6.38(9) . .
B1 O4 B2 126.4(3) . .
B1 O4 Cu1 116.6(2) . 6_556
B2 O4 Cu1 113.4(2) . 6_556
B2 O5 P1 126.1(2) . .
B2 O5 Cs2 95.7(2) . 8_665
P1 O5 Cs2 137.52(15) . 8_665
B2 O5 Cs1 93.1(2) . 8_665
P1 O5 Cs1 140.72(13) . 8_665
Cs2 O5 Cs1 8.05(7) 8_665 8_665
B2 O5 Cs3 97.9(2) . 8_665
P1 O5 Cs3 135.91(15) . 8_665
Cs2 O5 Cs3 5.66(11) 8_665 8_665
Cs1 O5 Cs3 5.30(10) 8_665 8_665
B2 O6 P1 127.9(2) 6_656 .
B2 O6 Cs1 101.7(2) 6_656 3_655
P1 O6 Cs1 130.30(14) . 3_655
B2 O6 Cs2 94.0(2) 6_656 3_655
P1 O6 Cs2 138.12(15) . 3_655
Cs1 O6 Cs2 8.20(6) 3_655 3_655
B2 O6 Cs3 99.6(2) 6_656 3_655
P1 O6 Cs3 132.37(17) . 3_655
Cs1 O6 Cs3 2.28(12) 3_655 3_655
Cs2 O6 Cs3 6.63(11) 3_655 3_655
B1 O7 P3 128.1(3) . .
B1 O7 Cs2 108.3(2) . 6_656
P3 O7 Cs2 112.78(15) . 6_656
B1 O7 Cs3 115.3(2) . 6_656
P3 O7 Cs3 105.81(15) . 6_656
Cs2 O7 Cs3 7.24(9) 6_656 6_656
B1 O7 Cs1 111.5(2) . 6_656
P3 O7 Cs1 109.54(13) . 6_656
Cs2 O7 Cs1 3.35(8) 6_656 6_656
Cs3 O7 Cs1 3.89(9) 6_656 6_656
P3 O8 Cu1 132.26(16) . 6_556
P3 O8 Cs3 108.98(17) . 7_566
Cu1 O8 Cs3 116.06(15) 6_556 7_566
P3 O8 Cs1 106.29(13) . 7_566
Cu1 O8 Cs1 118.15(11) 6_556 7_566
Cs3 O8 Cs1 3.14(12) 7_566 7_566
B2 O9 P2 133.5(3) 8_655 .
B2 O9 Cs1 125.6(2) 8_655 6_556
P2 O9 Cs1 100.47(12) . 6_556
B2 O9 Cs3 129.4(2) 8_655 6_556
P2 O9 Cs3 96.43(14) . 6_556
Cs1 O9 Cs3 4.17(9) 6_556 6_556
P2 O10 Cu1 123.87(16) . 6_556
P2 O10 Cs1 110.57(14) . 6_556
Cu1 O10 Cs1 105.46(10) 6_556 6_556
P2 O10 Cs3 117.20(16) . 6_556
Cu1 O10 Cs3 101.14(14) 6_556 6_556
Cs1 O10 Cs3 6.67(8) 6_556 6_556
P2 O10 Cs2 114.23(15) . 6_556
Cu1 O10 Cs2 100.77(11) 6_556 6_556
Cs1 O10 Cs2 4.71(8) 6_556 6_556
Cs3 O10 Cs2 4.69(10) 6_556 6_556
P2 O11 Cu2 142.76(19) . .
B1 O12 P2 136.4(3) . .
B1 O12 Cs2 94.7(2) . .
P2 O12 Cs2 115.67(17) . .
B1 O12 Cs1 95.8(2) . .
P2 O12 Cs1 118.58(16) . .
Cs2 O12 Cs1 7.88(7) . .
B1 O12 Cs3 92.7(2) . .
P2 O12 Cs3 119.69(18) . .
Cs2 O12 Cs3 4.88(11) . .
Cs1 O12 Cs3 4.59(10) . .
P3 O13 Cs1 129.88(14) . 3_655
P3 O13 Cs3 135.98(16) . 3_655
Cs1 O13 Cs3 6.16(8) 3_655 3_655
P3 O13 Cs2 133.39(15) . 3_655
Cs1 O13 Cs2 5.74(7) 3_655 3_655
Cs3 O13 Cs2 5.79(10) 3_655 3_655
P3 O13 H3 104(4) . .
Cs1 O13 H3 125(4) 3_655 .
Cs3 O13 H3 119(4) 3_655 .
Cs2 O13 H3 122(4) 3_655 .
Cu2 O14 Cs3 117.05(16) . 2
Cu2 O14 Cs2 118.12(16) . 2
Cs3 O14 Cs2 8.65(12) 2 2
Cu2 O14 Cs1 123.87(14) . 2
Cs3 O14 Cs1 6.92(10) 2 2
Cs2 O14 Cs1 9.13(7) 2 2
Cu2 O14 H1 110(5) . .
Cs3 O14 H1 87(5) 2 .
Cs2 O14 H1 94(5) 2 .
Cs1 O14 H1 85(5) 2 .
Cu2 O14 H2 102(5) . .
Cs3 O14 H2 117(5) 2 .
Cs2 O14 H2 109(5) 2 .
Cs1 O14 H2 112(5) 2 .
H1 O14 H2 125(7) . .
O4 B1 O12 111.7(3) . .
O4 B1 O7 112.6(3) . .
O12 B1 O7 110.9(3) . .
O4 B1 O3 111.8(3) . .
O12 B1 O3 104.0(3) . .
O7 B1 O3 105.3(3) . .
O4 B1 Cs2 96.6(2) . .
O12 B1 Cs2 63.3(2) . .
O7 B1 Cs2 149.4(3) . .
O3 B1 Cs2 52.60(18) . .
O4 B2 O9 111.4(3) . 8_665
O4 B2 O5 113.7(3) . .
O9 B2 O5 106.0(3) 8_665 .
O4 B2 O6 110.0(3) . 6_556
O9 B2 O6 109.7(3) 8_665 6_556
O5 B2 O6 105.8(3) . 6_556
O4 B2 Cs2 167.8(3) . 8_665
O9 B2 Cs2 80.7(2) 8_665 8_665
O5 B2 Cs2 61.72(19) . 8_665
O6 B2 Cs2 63.06(18) 6_556 8_665
O4 B2 Cs1 161.5(3) . 8_665
O9 B2 Cs1 86.1(2) 8_665 8_665
O5 B2 Cs1 64.49(18) . 8_665
O6 B2 Cs1 56.08(17) 6_556 8_665
Cs2 B2 Cs1 7.37(6) 8_665 8_665

loop_
_geom_bond_atom_site_label_1
_geom_bond_atom_site_label_2
_geom_bond_distance
_geom_bond_site_symmetry_2
Cs1 O14 3.109(3) 2_554
Cs1 O3 3.199(3) .
Cs1 O10 3.228(3) 6_656
Cs1 O6 3.258(3) 3_645
Cs1 O1 3.267(3) .
Cs1 O9 3.428(3) 6_656
Cs1 O13 3.468(3) 3_645
Cs1 O5 3.474(3) 8_655
Cs1 O12 3.565(3) .
Cs1 O8 3.771(3) 7_565
Cs1 P1 3.7811(18) .
Cs1 O7 3.799(3) 6_556
Cs2 O14 3.069(5) 2_554
Cs2 O3 3.187(5) .
Cs2 O1 3.304(5) .
Cs2 O7 3.352(5) 6_556
Cs2 O5 3.358(5) 8_655
Cs2 O6 3.391(5) 3_645
Cs2 O12 3.462(5) .
Cs2 O10 3.634(5) 6_656
Cs2 P1 3.736(4) .
Cs2 B2 3.794(6) 8_655
Cs2 O13 3.802(5) 3_645
Cs2 B1 3.863(6) .
Cs3 O14 3.022(7) 2_554
Cs3 O1 3.142(6) .
Cs3 O10 3.268(7) 6_656
Cs3 O3 3.314(6) .
Cs3 O8 3.446(5) 7_565
Cs3 O7 3.511(7) 6_556
Cs3 O13 3.525(7) 3_645
Cs3 O6 3.613(5) 3_645
Cs3 O5 3.663(6) 8_655
Cs3 O9 3.706(6) 6_656
Cs3 O2 3.718(5) 6_556
Cs3 P1 3.749(6) .
Cu1 O8 1.906(3) 6_656
Cu1 O2 1.965(3) 7_565
Cu1 O1 1.992(3) .
Cu1 O4 2.030(2) 6_656
Cu1 O10 2.266(3) 6_656
Cu2 O14 1.944(3) .
Cu2 O14 1.944(3) 5_656
Cu2 O11 1.962(3) 5_656
Cu2 O11 1.962(3) .
Cu2 Cs3 4.272(6) 6_656
Cu2 Cs3 4.272(6) 2
Cu2 Cs2 4.338(4) 6_656
Cu2 Cs2 4.338(4) 2
P1 O1 1.501(2) .
P1 O6 1.533(3) .
P1 O5 1.535(3) .
P1 O3 1.539(3) .
P2 O10 1.500(3) .
P2 O11 1.506(3) .
P2 O12 1.543(3) .
P2 O9 1.548(3) .
P2 Cs1 4.0097(18) 6_556
P2 Cs3 4.173(6) 6_556
P3 O8 1.503(3) .
P3 O2 1.510(3) .
P3 O7 1.549(3) .
P3 O13 1.563(3) .
P3 Cs3 4.184(5) 7_566
P3 Cs2 4.202(4) 6_656
P3 Cs3 4.206(5) 6_656
O2 Cu1 1.965(3) 7_566
O2 Cs3 3.718(5) 6_656
O3 B1 1.488(5) .
O4 B1 1.452(5) .
O4 B2 1.453(5) .
O4 Cu1 2.030(2) 6_556
O5 B2 1.466(5) .
O5 Cs2 3.358(5) 8_665
O5 Cs1 3.474(3) 8_665
O5 Cs3 3.663(6) 8_665
O6 B2 1.483(5) 6_656
O6 Cs1 3.258(3) 3_655
O6 Cs2 3.391(5) 3_655
O6 Cs3 3.613(5) 3_655
O7 B1 1.465(5) .
O7 Cs2 3.352(5) 6_656
O7 Cs3 3.511(7) 6_656
O7 Cs1 3.799(3) 6_656
O8 Cu1 1.906(3) 6_556
O8 Cs3 3.446(5) 7_566
O8 Cs1 3.771(3) 7_566
O9 B2 1.457(5) 8_655
O9 Cs1 3.428(3) 6_556
O9 Cs3 3.706(6) 6_556
O10 Cu1 2.266(3) 6_556
O10 Cs1 3.228(3) 6_556
O10 Cs3 3.268(7) 6_556
O10 Cs2 3.634(5) 6_556
O12 B1 1.455(5) .
O13 Cs1 3.468(3) 3_655
O13 Cs3 3.525(7) 3_655
O13 Cs2 3.802(5) 3_655
O13 H3 0.917(10) .
O14 Cs3 3.022(7) 2
O14 Cs2 3.069(5) 2
O14 Cs1 3.109(3) 2
O14 H1 0.916(10) .
O14 H2 0.919(10) .
B2 O9 1.457(5) 8_665
B2 O6 1.483(5) 6_556
B2 Cs2 3.794(6) 8_665
B2 Cs1 3.844(4) 8_665

loop_
_geom_hbond_atom_site_label_D
_geom_hbond_atom_site_label_H
_geom_hbond_atom_site_label_A
_geom_hbond_distance_DH
_geom_hbond_distance_HA
_geom_hbond_distance_DA
_geom_hbond_angle_DHA
_geom_hbond_site_symmetry_A
O14 H1 O13 0.916(10) 1.90(4) 2.745(4) 153(8) 4_456
O14 H2 O1 0.919(10) 1.768(17) 2.678(4) 170(8) 7_566
O13 H3 O10 0.917(10) 1.573(13) 2.486(4) 173(6) 4_556
